data_4329324
loop_
_publ_author_name
'Andrew C. Malingowski'
'Peter W. Stephens'
'Ashfia Huq'
'Qingzhen Huang'
'Syed Khalid'
'Peter G. Khalifah'

_publ_section_title
;
 Substitutional Mechanism of Ni into the Wide-Band-Gap Semiconductor
 InTaO4 and Its Implications for Water Splitting Activity in the
 Wolframite Structure Type
;
_journal_name_full 'Inorganic Chemistry'
_journal_page_first 6096
_journal_page_last 6103
_journal_paper_doi 10.1021/ic202715c
_journal_volume 51
_journal_year 2012
_chemical_formula_sum 'In0.91 Ni0.06 O4 Ta1.03'
_chemical_formula_weight 358.45
_space_group_IT_number 13
_symmetry_cell_setting monoclinic
_symmetry_space_group_name_Hall '-P 2yc'
_symmetry_space_group_name_H-M 'P 1 2/c 1'
_audit_author_name 'Andrew Malingowski'
_audit_creation_date 2011-12-12T16:15
_audit_creation_method 'from EXP file using GSAS2CIF'
_audit_update_record ' 2011-12-12T16:15  Initial CIF as created by GSAS2CIF'
_cell_angle_alpha 90.0
_cell_angle_beta 91.3467(4)
_cell_angle_gamma 90.0
_cell_formula_units_Z 2
_cell_length_a 4.818630(23)
_cell_length_b 5.770230(26)
_cell_length_c 5.152369(23)
_cell_volume 143.2200(11)
_computing_structure_refinement GSAS
_diffrn_radiation_probe neutron
_exptl_absorpt_correction_T_max 0.93006
_exptl_absorpt_correction_T_min 0.83080
_exptl_absorpt_process_details
;   GSAS Absorption/surface roughness correction: function number 0
 Debye-Scherrer absorption correction
Term (= MU.r/wave) =     0.57258E-01
Correction is not refined.
;
_pd_calc_method 'Rietveld Refinement'
_pd_meas_2theta_fixed 115.000
_pd_phase_name InTaO4
_pd_proc_info_datetime 2011-12-12T16:15:09
_pd_proc_ls_background_function
;   GSAS Background function number 1 with  3 terms.
 Shifted Chebyshev function of 1st kind
      1:   0.263164     2:   3.042950E-02 3:   9.967500E-03
;
_pd_proc_ls_prof_R_factor 0.0556
_pd_proc_ls_prof_wR_expected 0.0295
_pd_proc_ls_prof_wR_factor 0.0521
_refine_ls_goodness_of_fit_all 0.99
_refine_ls_matrix_type full
_refine_ls_number_parameters 32
_refine_ls_number_restraints 0
_refine_ls_R_Fsqd_factor 0.08053
_refine_ls_shift/su_max 0.61
_refine_ls_shift/su_mean 0.20
_cod_data_source_file ic202715c_si_001_4.cif
_cod_data_source_block IN9NI1TAO4_3_COREF2_phase_1
_cod_original_cell_volume 143.2200(10)
_cod_database_code 4329324
_gsas_exptl_extinct_corr_t_min 1.00000
_gsas_exptl_extinct_corr_t_max 1.00000

loop_
_symmetry_equiv_pos_site_id
_symmetry_equiv_pos_as_xyz
1 +x,+y,+z
2 -x,+y,-z+1/2
-1 -x,-y,-z
-2 +x,-y,+z+1/2

loop_
_atom_site_aniso_label
_atom_site_aniso_U_11
_atom_site_aniso_U_12
_atom_site_aniso_U_13
_atom_site_aniso_U_22
_atom_site_aniso_U_23
_atom_site_aniso_U_33
O2 0.00651(35 -0.00211(32 -0.00475(29 0.0053(4) -0.00018(30 0.00425(34
O1 0.0095(4) -0.00172(34 0.00252(31 0.0051(4) -0.00243(32 0.00329(34
Ta1 0.00261(26 0.0 -0.00095(20 0.00009(25 0.0 0.00015(24
In1 0.0045(4) 0.0 -0.00051(33 0.0044(4) 0.00055 0.0037(4)
Ta2 0.0045(4) 0.0 -0.00051(33 0.0044(4) 0.0 0.0037(4)
Ni 0.0045(4) 0.0 -0.00051(33 0.0044(4) 0.0 0.0037(4)

loop_
_atom_site_type_symbol
_atom_site_label
_atom_site_fract_x
_atom_site_fract_y
_atom_site_fract_z
_atom_site_occupancy
_atom_site_thermal_displace_type
_atom_site_U_iso_or_equiv
_atom_site_symmetry_multiplicity
O O2 0.23935(20) 0.11854(18) 0.59755(18) 1.0 Uani 0.00543 4
O O1 0.28398(20) 0.39617(16) 0.06422(19) 1.0 Uani 0.00595 4
Ta Ta1 0.5 0.67384(10) 0.25 1.0 Uani 0.00096 2
In In1 0.0 0.17641(18) 0.25 0.9146 Uani 0.00421 2
Ta Ta2 0.0 0.17641(18) 0.25 0.02847 Uani 0.00421 2
Ni Ni 0.0 0.17641(18) 0.25 0.05693 Uani 0.00421 2

loop_
_atom_type_symbol
_atom_type_scat_length_neutron
_atom_type_scat_source
_atom_type_number_in_cell
O 0.5805 International_Tables_Vol_C 8.0
Ta 0.6910 International_Tables_Vol_C 2.057
In 0.4065 International_Tables_Vol_C 1.829
Ni 1.0300 International_Tables_Vol_C 0.114

loop_
_geom_bond_atom_site_label_1
_geom_bond_atom_site_label_2
_geom_bond_distance
_geom_bond_site_symmetry_2
_geom_bond_publ_flag
O2 In1 2.1334(10) 1_555 n
O2 In1 2.2105(12) -1_556 n
O1 Ta1 2.1260(10) 1_555 n
O1 Ta1 1.9867(9) -1_665 n
O1 In1 2.1115(11) 1_555 n
Ta1 O2 1.8930(10) -1_666 n
Ta1 O2 1.8930(10) -2_564 n
Ta1 O1 2.1260(10) 1_555 n
Ta1 O1 2.1260(10) 2_655 n
Ta1 O1 1.9867(9) -1_665 n
Ta1 O1 1.9867(9) -2_565 n
Ta1 Ta1 3.2652(7) -1_665 n
Ta1 Ta1 3.2652(7) -1_666 n
In1 O2 2.1334(10) 1_555 n
In1 O2 2.1334(10) 2_555 n
In1 O2 2.2105(12) -1_556 n
In1 O2 2.2105(12) -2_554 n
In1 O1 2.1115(11) 1_555 n
In1 O1 2.1115(11) 2_555 n
In1 In1 3.2835(13) -1_555 n
In1 In1 3.2835(13) -1_556 n
